data_4122106
loop_
_publ_author_name
'Pan, Baofei'
'Gabba\"i, Fran\,cois P'

_publ_section_title
;
 [Sb(C6F5)4][B(C6F5)4]: An Air Stable, Lewis Acidic Stibonium Salt That
 Activates Strong Element-Fluorine Bonds.
;
_journal_issue 27
_journal_name_full 'Journal of the American Chemical Society'
_journal_page_first 9564
_journal_page_last 9567
_journal_paper_doi 10.1021/ja505214m
_journal_volume 136
_journal_year 2014
_chemical_formula_sum 'C25 F23 O3 S Sb'
_chemical_formula_weight 939.06
_chemical_name_systematic
; 
 ? 
;
_space_group_IT_number 14
_symmetry_cell_setting monoclinic
_symmetry_space_group_name_Hall '-P 2ybc'
_symmetry_space_group_name_H-M 'P 1 21/c 1'
_atom_sites_solution_hydrogens none
_atom_sites_solution_primary direct
_atom_sites_solution_secondary difmap
_audit_creation_method SHELXL-97
_cell_angle_alpha 90.00
_cell_angle_beta 93.314(2)
_cell_angle_gamma 90.00
_cell_formula_units_Z 8
_cell_length_a 17.660(2)
_cell_length_b 20.429(3)
_cell_length_c 15.602(2)
_cell_measurement_temperature 110(2)
_cell_volume 5619.4(13)
_computing_structure_refinement 'SHELXL-97 (Sheldrick, 1997)'
_computing_structure_solution 'SHELXS-97 (Sheldrick, 1990)'
_diffrn_ambient_temperature 110(2)
_diffrn_measured_fraction_theta_full 0.981
_diffrn_measured_fraction_theta_max 0.981
_diffrn_radiation_monochromator graphite
_diffrn_radiation_source 'fine-focus sealed tube'
_diffrn_radiation_type MoK\a
_diffrn_radiation_wavelength 0.71073
_diffrn_reflns_av_R_equivalents 0.0590
_diffrn_reflns_av_sigmaI/netI 0.0332
_diffrn_reflns_limit_h_max 23
_diffrn_reflns_limit_h_min -23
_diffrn_reflns_limit_k_max 26
_diffrn_reflns_limit_k_min -27
_diffrn_reflns_limit_l_max 20
_diffrn_reflns_limit_l_min -20
_diffrn_reflns_number 132185
_diffrn_reflns_theta_full 28.31
_diffrn_reflns_theta_max 28.31
_diffrn_reflns_theta_min 1.15
_exptl_absorpt_coefficient_mu 1.242
_exptl_absorpt_correction_T_max 0.8859
_exptl_absorpt_correction_T_min 0.7893
_exptl_absorpt_correction_type multi-scan
_exptl_absorpt_process_details SADABS
_exptl_crystal_density_diffrn 2.220
_exptl_crystal_density_method 'not measured'
_exptl_crystal_F_000 3584
_exptl_crystal_size_max 0.20
_exptl_crystal_size_mid 0.10
_exptl_crystal_size_min 0.10
_refine_diff_density_max 0.627
_refine_diff_density_min -0.581
_refine_diff_density_rms 0.118
_refine_ls_extinction_method none
_refine_ls_goodness_of_fit_ref 1.040
_refine_ls_hydrogen_treatment none
_refine_ls_matrix_type full
_refine_ls_number_parameters 955
_refine_ls_number_reflns 13723
_refine_ls_number_restraints 0
_refine_ls_restrained_S_all 1.040
_refine_ls_R_factor_all 0.0509
_refine_ls_R_factor_gt 0.0388
_refine_ls_shift/su_max 0.002
_refine_ls_shift/su_mean 0.000
_refine_ls_structure_factor_coef Fsqd
_refine_ls_weighting_details 'calc w=1/[\s^2^(Fo^2^)+(0.1000P)^2^+0.0000P] where P=(Fo^2^+2Fc^2^)/3'
_refine_ls_weighting_scheme calc
_refine_ls_wR_factor_gt 0.1202
_refine_ls_wR_factor_ref 0.1363
_reflns_number_gt 11648
_reflns_number_total 13723
_reflns_threshold_expression >2sigma(I)
_cod_data_source_file ja505214m_si_002.cif
_cod_data_source_block i
_cod_depositor_comments 'Adding full bibliography for 4122105--4122107.cif.'
_cod_original_cell_volume 5619.5(13)
_cod_original_sg_symbol_H-M P21/c
_cod_database_code 4122106

loop_
_symmetry_equiv_pos_as_xyz
'x, y, z'
'-x, y+1/2, -z+1/2'
'-x, -y, -z'
'x, -y-1/2, z-1/2'

loop_
_atom_site_label
_atom_site_type_symbol
_atom_site_fract_x
_atom_site_fract_y
_atom_site_fract_z
_atom_site_U_iso_or_equiv
_atom_site_adp_type
_atom_site_occupancy
_atom_site_symmetry_multiplicity
_atom_site_calc_flag
Sb1 Sb 0.537353(12) 0.323377(11) 0.514044(13) 0.01517(8) Uani 1 1 d
Sb2 Sb 0.042474(12) 0.342470(10) 0.223844(13) 0.01459(7) Uani 1 1 d
S1 S 0.58818(5) 0.30862(4) 0.74300(5) 0.01974(18) Uani 1 1 d
S2 S -0.00882(5) 0.27645(4) -0.00257(5) 0.02053(18) Uani 1 1 d
F1 F 0.70439(12) 0.29938(12) 0.45596(15) 0.0321(5) Uani 1 1 d
F2 F 0.83462(13) 0.36746(13) 0.47910(18) 0.0440(7) Uani 1 1 d
F3 F 0.83717(14) 0.48089(12) 0.5685(2) 0.0469(7) Uani 1 1 d
F4 F 0.70988(14) 0.52680(11) 0.63589(17) 0.0418(7) Uani 1 1 d
F5 F 0.57862(12) 0.46064(10) 0.61160(13) 0.0254(5) Uani 1 1 d
F6 F 0.66986(14) 0.20904(14) 0.56237(15) 0.0400(6) Uani 1 1 d
F7 F 0.6722(2) 0.08280(16) 0.52225(19) 0.0704(11) Uani 1 1 d
F8 F 0.5533(2) 0.02622(13) 0.4349(2) 0.0778(12) Uani 1 1 d
F9 F 0.42787(19) 0.09876(14) 0.38746(19) 0.0595(9) Uani 1 1 d
F10 F 0.42401(13) 0.22640(12) 0.42905(15) 0.0326(5) Uani 1 1 d
F11 F 0.43035(12) 0.23816(10) 0.63232(14) 0.0270(5) Uani 1 1 d
F12 F 0.31994(14) 0.27169(13) 0.73378(16) 0.0409(6) Uani 1 1 d
F13 F 0.27155(13) 0.39775(14) 0.73903(16) 0.0421(6) Uani 1 1 d
F14 F 0.33161(14) 0.48938(12) 0.63701(17) 0.0408(6) Uani 1 1 d
F15 F 0.44246(12) 0.45638(10) 0.53442(14) 0.0274(5) Uani 1 1 d
F16 F 0.62663(12) 0.37322(12) 0.34899(13) 0.0301(5) Uani 1 1 d
F17 F 0.58213(14) 0.40745(14) 0.18976(14) 0.0389(6) Uani 1 1 d
F18 F 0.43292(14) 0.40580(12) 0.13850(13) 0.0343(5) Uani 1 1 d
F19 F 0.32812(12) 0.37551(13) 0.25134(14) 0.0363(6) Uani 1 1 d
F20 F 0.37048(12) 0.34614(12) 0.41394(14) 0.0303(5) Uani 1 1 d
F21 F 0.72835(16) 0.33675(19) 0.7157(2) 0.0676(11) Uani 1 1 d
F22 F 0.70689(16) 0.31919(16) 0.84859(17) 0.0506(8) Uani 1 1 d
F23 F 0.71195(16) 0.23839(16) 0.75960(18) 0.0544(8) Uani 1 1 d
F24 F -0.12416(13) 0.34077(10) 0.29095(14) 0.0252(5) Uani 1 1 d
F25 F -0.25060(13) 0.41037(13) 0.24649(17) 0.0385(6) Uani 1 1 d
F26 F -0.24631(13) 0.50392(12) 0.12290(17) 0.0379(6) Uani 1 1 d
F27 F -0.11740(14) 0.52653(12) 0.04318(14) 0.0350(5) Uani 1 1 d
F28 F 0.00993(12) 0.46005(11) 0.08972(13) 0.0250(5) Uani 1 1 d
F29 F -0.10719(11) 0.25177(10) 0.17353(13) 0.0221(4) Uani 1 1 d
F30 F -0.12740(12) 0.12237(11) 0.18098(15) 0.0300(5) Uani 1 1 d
F31 F -0.01183(13) 0.04274(10) 0.23688(16) 0.0322(5) Uani 1 1 d
F32 F 0.12416(12) 0.09474(11) 0.28990(14) 0.0299(5) Uani 1 1 d
F33 F 0.14541(11) 0.22505(11) 0.28420(14) 0.0257(5) Uani 1 1 d
F34 F 0.15305(13) 0.25747(11) 0.10509(14) 0.0291(5) Uani 1 1 d
F35 F 0.26940(14) 0.29440(14) 0.01265(16) 0.0423(6) Uani 1 1 d
F36 F 0.31718(13) 0.41999(14) 0.01551(15) 0.0422(7) Uani 1 1 d
F37 F 0.25158(14) 0.50930(13) 0.11730(18) 0.0424(6) Uani 1 1 d
F38 F 0.13479(12) 0.47280(10) 0.21189(14) 0.0276(5) Uani 1 1 d
F39 F -0.04076(11) 0.41958(11) 0.38141(13) 0.0256(5) Uani 1 1 d
F40 F 0.00170(13) 0.43899(11) 0.54545(13) 0.0281(5) Uani 1 1 d
F41 F 0.14453(14) 0.40713(13) 0.60631(14) 0.0364(6) Uani 1 1 d
F42 F 0.24318(12) 0.35359(13) 0.50082(15) 0.0341(5) Uani 1 1 d
F43 F 0.20192(12) 0.33210(11) 0.33530(14) 0.0273(5) Uani 1 1 d
F44 F -0.08456(16) 0.37462(13) -0.07340(17) 0.0455(7) Uani 1 1 d
F45 F -0.15016(14) 0.31384(15) 0.00658(16) 0.0431(7) Uani 1 1 d
F46 F -0.12194(14) 0.27948(14) -0.11818(15) 0.0432(7) Uani 1 1 d
C1 C 0.63827(18) 0.37767(17) 0.5348(2) 0.0187(7) Uani 1 1 d
C2 C 0.7052(2) 0.35501(19) 0.5017(2) 0.0239(7) Uani 1 1 d
C3 C 0.7717(2) 0.3896(2) 0.5127(3) 0.0298(9) Uani 1 1 d
C4 C 0.7731(2) 0.44709(19) 0.5575(3) 0.0299(9) Uani 1 1 d
C5 C 0.7073(2) 0.47072(18) 0.5921(3) 0.0270(8) Uani 1 1 d
C6 C 0.6414(2) 0.43553(17) 0.5794(2) 0.0204(7) Uani 1 1 d
C7 C 0.5465(2) 0.22196(17) 0.4951(2) 0.0226(7) Uani 1 1 d
C8 C 0.6094(3) 0.1842(2) 0.5194(2) 0.0318(9) Uani 1 1 d
C9 C 0.6108(3) 0.1181(2) 0.4996(3) 0.0456(13) Uani 1 1 d
C10 C 0.5510(4) 0.0899(2) 0.4551(3) 0.0505(14) Uani 1 1 d
C11 C 0.4869(3) 0.1253(2) 0.4316(3) 0.0393(11) Uani 1 1 d
C12 C 0.4859(2) 0.19146(19) 0.4524(2) 0.0264(8) Uani 1 1 d
C13 C 0.44347(19) 0.34755(16) 0.5848(2) 0.0181(7) Uani 1 1 d
C14 C 0.40898(19) 0.30111(18) 0.6345(2) 0.0205(7) Uani 1 1 d
C15 C 0.3509(2) 0.3178(2) 0.6872(2) 0.0261(8) Uani 1 1 d
C16 C 0.3268(2) 0.3812(2) 0.6886(2) 0.0288(8) Uani 1 1 d
C17 C 0.3579(2) 0.42789(19) 0.6375(2) 0.0265(8) Uani 1 1 d
C18 C 0.4147(2) 0.41048(17) 0.5862(2) 0.0209(7) Uani 1 1 d
C19 C 0.50098(19) 0.35916(16) 0.3891(2) 0.0166(6) Uani 1 1 d
C20 C 0.55221(19) 0.37557(18) 0.3290(2) 0.0212(7) Uani 1 1 d
C21 C 0.5303(2) 0.39246(19) 0.2451(2) 0.0242(7) Uani 1 1 d
C22 C 0.4547(2) 0.39218(18) 0.2196(2) 0.0253(8) Uani 1 1 d
C23 C 0.4016(2) 0.37651(19) 0.2772(2) 0.0242(8) Uani 1 1 d
C24 C 0.42482(19) 0.36062(17) 0.3604(2) 0.0195(7) Uani 1 1 d
C25 C 0.6900(2) 0.3002(3) 0.7680(3) 0.0386(11) Uani 1 1 d
C26 C -0.05377(18) 0.39901(17) 0.1922(2) 0.0175(7) Uani 1 1 d
C27 C -0.1216(2) 0.38699(17) 0.2304(2) 0.0198(7) Uani 1 1 d
C28 C -0.1865(2) 0.42180(19) 0.2073(3) 0.0258(8) Uani 1 1 d
C29 C -0.1851(2) 0.46845(19) 0.1441(3) 0.0271(8) Uani 1 1 d
C30 C -0.1186(2) 0.48055(18) 0.1034(2) 0.0242(8) Uani 1 1 d
C31 C -0.05424(19) 0.44627(17) 0.1286(2) 0.0194(7) Uani 1 1 d
C32 C 0.01955(19) 0.24234(16) 0.2303(2) 0.0164(6) Uani 1 1 d
C33 C -0.04947(19) 0.21460(17) 0.2032(2) 0.0177(6) Uani 1 1 d
C34 C -0.0606(2) 0.14783(17) 0.2071(2) 0.0208(7) Uani 1 1 d
C35 C -0.0017(2) 0.10735(17) 0.2354(2) 0.0214(7) Uani 1 1 d
C36 C 0.06750(19) 0.13395(17) 0.2622(2) 0.0198(7) Uani 1 1 d
C37 C 0.07743(19) 0.20027(17) 0.2590(2) 0.0189(7) Uani 1 1 d
C38 C 0.13978(18) 0.36520(17) 0.1592(2) 0.0175(6) Uani 1 1 d
C39 C 0.1761(2) 0.32009(18) 0.1085(2) 0.0223(7) Uani 1 1 d
C40 C 0.2352(2) 0.3386(2) 0.0611(2) 0.0297(9) Uani 1 1 d
C41 C 0.2602(2) 0.4022(2) 0.0630(2) 0.0289(9) Uani 1 1 d
C42 C 0.2272(2) 0.4477(2) 0.1142(2) 0.0264(8) Uani 1 1 d
C43 C 0.16804(19) 0.42836(17) 0.1618(2) 0.0211(7) Uani 1 1 d
C44 C 0.0777(2) 0.37070(16) 0.3524(2) 0.0178(7) Uani 1 1 d
C45 C 0.02914(18) 0.40042(17) 0.4084(2) 0.0173(6) Uani 1 1 d
C46 C 0.0507(2) 0.41216(18) 0.4934(2) 0.0219(7) Uani 1 1 d
C47 C 0.1228(2) 0.39511(19) 0.5241(2) 0.0243(8) Uani 1 1 d
C48 C 0.1725(2) 0.36783(18) 0.4701(2) 0.0231(7) Uani 1 1 d
C49 C 0.1500(2) 0.35646(18) 0.3853(2) 0.0208(7) Uani 1 1 d
C50 C -0.0965(2) 0.3132(2) -0.0491(2) 0.0295(9) Uani 1 1 d
O1 O 0.58076(14) 0.28701(13) 0.65303(15) 0.0240(5) Uani 1 1 d
O2 O 0.57225(18) 0.37639(14) 0.75402(18) 0.0350(7) Uani 1 1 d
O3 O 0.55424(16) 0.26349(13) 0.79964(16) 0.0287(6) Uani 1 1 d
O4 O 0.00780(14) 0.31998(12) 0.07096(15) 0.0219(5) Uani 1 1 d
O5 O 0.04419(16) 0.28291(16) -0.06806(17) 0.0341(7) Uani 1 1 d
O6 O -0.02910(15) 0.21129(13) 0.02054(18) 0.0295(6) Uani 1 1 d

loop_
_atom_site_aniso_label
_atom_site_aniso_U_11
_atom_site_aniso_U_22
_atom_site_aniso_U_33
_atom_site_aniso_U_23
_atom_site_aniso_U_13
_atom_site_aniso_U_12
Sb1 0.01600(12) 0.01683(13) 0.01296(12) 0.00039(7) 0.00329(8) 0.00380(8)
Sb2 0.01445(12) 0.01583(13) 0.01373(12) -0.00065(7) 0.00300(8) 0.00020(8)
S1 0.0225(4) 0.0242(4) 0.0129(4) 0.0026(3) 0.0035(3) 0.0006(3)
S2 0.0223(4) 0.0258(4) 0.0136(4) -0.0049(3) 0.0026(3) 0.0040(3)
F1 0.0269(12) 0.0374(13) 0.0325(12) -0.0077(10) 0.0062(9) 0.0082(10)
F2 0.0228(12) 0.0491(16) 0.0616(18) 0.0116(13) 0.0151(11) 0.0061(11)
F3 0.0262(13) 0.0324(14) 0.081(2) 0.0204(13) -0.0074(13) -0.0103(10)
F4 0.0450(16) 0.0179(11) 0.0613(18) -0.0046(11) -0.0073(13) -0.0024(10)
F5 0.0274(11) 0.0230(11) 0.0261(11) -0.0015(9) 0.0040(9) 0.0043(9)
F6 0.0400(14) 0.0552(17) 0.0251(12) 0.0035(11) 0.0033(10) 0.0274(12)
F7 0.113(3) 0.0521(19) 0.0484(17) 0.0137(14) 0.0237(18) 0.060(2)
F8 0.147(4) 0.0175(13) 0.074(2) -0.0060(14) 0.054(2) 0.0084(17)
F9 0.083(2) 0.0442(17) 0.0538(18) -0.0236(14) 0.0280(16) -0.0352(16)
F10 0.0323(12) 0.0348(13) 0.0310(12) -0.0038(10) 0.0046(10) -0.0078(10)
F11 0.0330(12) 0.0194(10) 0.0296(11) 0.0051(9) 0.0101(9) 0.0010(9)
F12 0.0359(13) 0.0502(16) 0.0385(14) 0.0123(12) 0.0202(11) -0.0060(12)
F13 0.0307(13) 0.0614(18) 0.0365(14) -0.0071(12) 0.0203(11) 0.0096(12)
F14 0.0428(15) 0.0300(13) 0.0507(16) -0.0042(11) 0.0129(12) 0.0202(11)
F15 0.0313(12) 0.0234(11) 0.0283(12) 0.0075(9) 0.0073(9) 0.0063(9)
F16 0.0181(10) 0.0528(15) 0.0197(11) -0.0015(10) 0.0032(8) -0.0043(10)
F17 0.0396(14) 0.0601(17) 0.0177(11) 0.0072(11) 0.0088(10) -0.0139(12)
F18 0.0450(14) 0.0434(14) 0.0137(10) 0.0087(9) -0.0055(9) -0.0006(11)
F19 0.0223(11) 0.0598(17) 0.0263(12) 0.0027(11) -0.0051(9) 0.0095(11)
F20 0.0183(11) 0.0533(15) 0.0196(11) 0.0056(10) 0.0042(8) 0.0037(10)
F21 0.0281(15) 0.122(3) 0.0517(19) 0.0482(19) -0.0030(13) -0.0205(16)
F22 0.0434(16) 0.077(2) 0.0296(14) 0.0092(13) -0.0165(12) -0.0130(14)
F23 0.0431(16) 0.076(2) 0.0439(16) 0.0093(15) 0.0029(12) 0.0290(15)
F24 0.0290(12) 0.0226(11) 0.0251(11) 0.0005(8) 0.0109(9) -0.0040(9)
F25 0.0197(11) 0.0408(14) 0.0563(16) -0.0089(12) 0.0134(11) -0.0003(10)
F26 0.0243(12) 0.0362(13) 0.0513(15) -0.0113(11) -0.0145(10) 0.0135(10)
F27 0.0441(14) 0.0349(13) 0.0252(12) 0.0096(10) -0.0054(10) 0.0126(11)
F28 0.0252(11) 0.0288(11) 0.0219(10) 0.0083(9) 0.0082(8) 0.0014(9)
F29 0.0179(10) 0.0222(10) 0.0259(10) -0.0017(8) -0.0025(8) 0.0030(8)
F30 0.0223(11) 0.0266(12) 0.0408(13) -0.0048(10) 0.0010(9) -0.0078(9)
F31 0.0382(13) 0.0167(11) 0.0425(14) 0.0054(9) 0.0089(11) -0.0029(9)
F32 0.0270(11) 0.0257(11) 0.0369(13) 0.0131(10) 0.0015(9) 0.0080(9)
F33 0.0200(10) 0.0279(11) 0.0287(11) 0.0040(9) -0.0033(8) -0.0006(9)
F34 0.0327(12) 0.0267(11) 0.0293(12) -0.0016(9) 0.0113(9) 0.0071(9)
F35 0.0358(14) 0.0612(18) 0.0320(13) 0.0000(12) 0.0192(11) 0.0176(12)
F36 0.0206(11) 0.0748(19) 0.0326(13) 0.0235(13) 0.0134(9) -0.0011(12)
F37 0.0350(14) 0.0400(15) 0.0526(16) 0.0161(12) 0.0059(12) -0.0150(11)
F38 0.0283(11) 0.0224(11) 0.0329(12) -0.0021(9) 0.0079(9) -0.0020(9)
F39 0.0223(11) 0.0329(12) 0.0218(10) -0.0040(9) 0.0030(8) 0.0044(9)
F40 0.0356(12) 0.0311(12) 0.0186(10) -0.0043(9) 0.0102(9) -0.0006(10)
F41 0.0374(13) 0.0561(16) 0.0155(10) -0.0041(10) -0.0004(9) -0.0097(12)
F42 0.0192(11) 0.0563(16) 0.0258(12) 0.0010(11) -0.0066(9) -0.0047(10)
F43 0.0183(11) 0.0399(13) 0.0235(11) -0.0057(9) 0.0000(9) 0.0016(9)
F44 0.0583(17) 0.0377(15) 0.0389(14) 0.0088(12) -0.0111(13) 0.0128(13)
F45 0.0275(13) 0.0726(19) 0.0295(13) -0.0018(12) 0.0037(10) 0.0197(12)
F46 0.0379(14) 0.0641(18) 0.0258(12) -0.0142(12) -0.0118(10) 0.0049(13)
C1 0.0159(16) 0.0214(17) 0.0189(16) 0.0053(13) 0.0017(12) 0.0024(13)
C2 0.0219(18) 0.0298(19) 0.0201(18) 0.0031(15) 0.0007(14) 0.0044(15)
C3 0.0169(17) 0.035(2) 0.038(2) 0.0114(17) 0.0081(15) 0.0037(15)
C4 0.0224(18) 0.0259(19) 0.041(2) 0.0131(17) -0.0028(16) -0.0060(15)
C5 0.030(2) 0.0180(17) 0.033(2) 0.0068(15) -0.0025(16) 0.0008(15)
C6 0.0225(17) 0.0210(17) 0.0176(16) 0.0078(13) 0.0000(13) 0.0025(13)
C7 0.038(2) 0.0178(17) 0.0130(15) 0.0009(13) 0.0090(14) 0.0062(15)
C8 0.049(3) 0.034(2) 0.0125(17) 0.0027(15) 0.0099(16) 0.0187(19)
C9 0.082(4) 0.032(2) 0.025(2) 0.0094(18) 0.024(2) 0.032(2)
C10 0.097(4) 0.019(2) 0.040(3) -0.0008(18) 0.038(3) 0.010(2)
C11 0.065(3) 0.029(2) 0.026(2) -0.0075(17) 0.022(2) -0.014(2)
C12 0.040(2) 0.0234(18) 0.0172(17) 0.0013(14) 0.0113(15) -0.0009(16)
C13 0.0161(16) 0.0191(17) 0.0193(16) 0.0010(12) 0.0034(13) 0.0014(12)
C14 0.0198(17) 0.0228(17) 0.0191(17) 0.0016(13) 0.0038(13) -0.0024(14)
C15 0.0202(18) 0.037(2) 0.0217(18) 0.0025(15) 0.0037(14) -0.0021(15)
C16 0.0225(19) 0.040(2) 0.0249(19) -0.0078(16) 0.0089(15) 0.0077(16)
C17 0.0212(18) 0.0267(19) 0.031(2) -0.0030(15) 0.0011(15) 0.0077(15)
C18 0.0212(17) 0.0216(17) 0.0196(16) 0.0020(13) 0.0006(13) 0.0050(14)
C19 0.0210(17) 0.0161(15) 0.0126(15) 0.0007(12) -0.0003(12) 0.0032(13)
C20 0.0195(17) 0.0254(18) 0.0186(17) -0.0030(14) 0.0006(13) 0.0022(14)
C21 0.0294(19) 0.0287(19) 0.0154(16) 0.0017(14) 0.0087(14) -0.0014(15)
C22 0.035(2) 0.0249(19) 0.0159(17) 0.0034(14) -0.0026(14) 0.0033(16)
C23 0.0227(18) 0.030(2) 0.0196(17) -0.0011(14) -0.0018(13) 0.0076(15)
C24 0.0196(16) 0.0214(17) 0.0178(16) 0.0010(13) 0.0046(13) 0.0009(13)
C25 0.033(2) 0.061(3) 0.022(2) 0.020(2) -0.0015(16) -0.002(2)
C26 0.0172(16) 0.0214(17) 0.0139(15) -0.0014(12) 0.0011(12) 0.0014(13)
C27 0.0224(17) 0.0178(16) 0.0194(16) -0.0075(13) 0.0046(13) -0.0030(13)
C28 0.0150(16) 0.0272(19) 0.036(2) -0.0099(16) 0.0059(14) 0.0000(14)
C29 0.0203(17) 0.0281(19) 0.032(2) -0.0095(16) -0.0075(15) 0.0059(15)
C30 0.031(2) 0.0228(18) 0.0180(17) -0.0034(14) -0.0057(14) 0.0041(15)
C31 0.0221(17) 0.0194(16) 0.0163(16) -0.0051(13) -0.0014(13) 0.0003(13)
C32 0.0193(16) 0.0162(15) 0.0143(15) 0.0003(12) 0.0058(12) -0.0013(13)
C33 0.0202(16) 0.0204(17) 0.0127(15) -0.0008(12) 0.0026(12) 0.0025(13)
C34 0.0223(17) 0.0224(18) 0.0177(16) -0.0015(13) 0.0018(13) -0.0052(14)
C35 0.0288(18) 0.0177(16) 0.0185(16) 0.0027(13) 0.0084(14) 0.0023(14)
C36 0.0190(16) 0.0227(17) 0.0181(16) 0.0066(13) 0.0053(13) 0.0068(13)
C37 0.0182(16) 0.0239(17) 0.0148(15) 0.0009(13) 0.0020(12) -0.0028(13)
C38 0.0124(15) 0.0238(17) 0.0163(15) 0.0001(13) 0.0015(12) 0.0024(13)
C39 0.0240(18) 0.0267(19) 0.0167(17) 0.0017(14) 0.0040(14) 0.0046(14)
C40 0.0213(19) 0.049(3) 0.0197(19) 0.0064(16) 0.0069(15) 0.0094(17)
C41 0.0174(17) 0.047(2) 0.0230(18) 0.0161(17) 0.0035(14) -0.0001(16)
C42 0.0189(17) 0.032(2) 0.0274(19) 0.0133(16) -0.0025(14) -0.0050(15)
C43 0.0198(17) 0.0230(17) 0.0203(17) 0.0037(13) 0.0008(13) 0.0007(14)
C44 0.0241(17) 0.0162(16) 0.0131(15) -0.0002(12) 0.0013(12) -0.0045(13)
C45 0.0182(16) 0.0194(16) 0.0145(15) 0.0017(12) 0.0022(12) -0.0030(13)
C46 0.0280(18) 0.0215(17) 0.0167(16) -0.0003(13) 0.0059(14) -0.0084(14)
C47 0.031(2) 0.030(2) 0.0119(16) 0.0015(13) 0.0008(13) -0.0134(16)
C48 0.0208(17) 0.0282(19) 0.0199(17) 0.0040(14) -0.0037(13) -0.0058(14)
C49 0.0208(17) 0.0223(17) 0.0195(17) -0.0010(13) 0.0035(13) -0.0033(14)
C50 0.032(2) 0.040(2) 0.0167(18) -0.0058(16) 0.0005(15) 0.0047(17)
O1 0.0253(13) 0.0351(15) 0.0118(11) 0.0016(10) 0.0043(9) 0.0082(11)
O2 0.0525(19) 0.0237(14) 0.0285(15) 0.0006(11) 0.0001(13) 0.0025(13)
O3 0.0391(16) 0.0295(15) 0.0181(13) 0.0046(11) 0.0060(11) -0.0039(12)
O4 0.0256(13) 0.0244(13) 0.0156(12) -0.0044(10) -0.0002(10) 0.0001(10)
O5 0.0307(15) 0.0514(19) 0.0210(13) -0.0041(13) 0.0096(11) 0.0043(13)
O6 0.0330(15) 0.0234(14) 0.0323(15) -0.0069(11) 0.0035(11) 0.0015(11)

loop_
_atom_type_symbol
_atom_type_description
_atom_type_scat_dispersion_real
_atom_type_scat_dispersion_imag
_atom_type_scat_source
C C 0.0033 0.0016 'International Tables Vol C Tables 4.2.6.8 and 6.1.1.4'
O O 0.0106 0.0060 'International Tables Vol C Tables 4.2.6.8 and 6.1.1.4'
F F 0.0171 0.0103 'International Tables Vol C Tables 4.2.6.8 and 6.1.1.4'
S S 0.1246 0.1234 'International Tables Vol C Tables 4.2.6.8 and 6.1.1.4'
Sb Sb -0.5866 1.5461 'International Tables Vol C Tables 4.2.6.8 and 6.1.1.4'

loop_
_geom_angle_atom_site_label_1
_geom_angle_atom_site_label_2
_geom_angle_atom_site_label_3
_geom_angle
C7 Sb1 C13 112.03(14)
C7 Sb1 C1 117.98(14)
C13 Sb1 C1 118.76(13)
C7 Sb1 C19 103.28(13)
C13 Sb1 C19 101.14(13)
C1 Sb1 C19 99.56(13)
C7 Sb1 O1 78.26(11)
C13 Sb1 O1 79.46(11)
C1 Sb1 O1 78.43(11)
C19 Sb1 O1 177.91(11)
C32 Sb2 C26 113.28(13)
C32 Sb2 C38 114.01(13)
C26 Sb2 C38 116.27(13)
C32 Sb2 C44 105.37(12)
C26 Sb2 C44 105.06(13)
C38 Sb2 C44 100.92(13)
C32 Sb2 O4 79.99(10)
C26 Sb2 O4 73.88(11)
C38 Sb2 O4 74.98(11)
C44 Sb2 O4 174.36(10)
O2 S1 O3 117.29(17)
O2 S1 O1 113.55(16)
O3 S1 O1 112.24(16)
O2 S1 C25 105.3(2)
O3 S1 C25 104.45(18)
O1 S1 C25 101.99(18)
O6 S2 O5 116.71(17)
O6 S2 O4 114.12(16)
O5 S2 O4 113.12(17)
O6 S2 C50 105.23(18)
O5 S2 C50 104.61(17)
O4 S2 C50 100.81(16)
C6 C1 C2 117.6(3)
C6 C1 Sb1 122.7(3)
C2 C1 Sb1 119.7(3)
F1 C2 C3 119.0(3)
F1 C2 C1 119.6(3)
C3 C2 C1 121.3(4)
F2 C3 C4 120.1(4)
F2 C3 C2 120.2(4)
C4 C3 C2 119.8(4)
F3 C4 C3 120.2(4)
F3 C4 C5 119.5(4)
C3 C4 C5 120.3(3)
F4 C5 C6 121.8(4)
F4 C5 C4 119.4(3)
C6 C5 C4 118.8(4)
F5 C6 C1 120.6(3)
F5 C6 C5 117.2(3)
C1 C6 C5 122.2(3)
C12 C7 C8 117.9(4)
C12 C7 Sb1 116.7(3)
C8 C7 Sb1 125.3(3)
F6 C8 C9 117.4(4)
F6 C8 C7 122.2(4)
C9 C8 C7 120.4(4)
F7 C9 C10 120.2(4)
F7 C9 C8 119.6(5)
C10 C9 C8 120.2(4)
F8 C10 C9 120.0(5)
F8 C10 C11 118.8(5)
C9 C10 C11 121.2(4)
F9 C11 C10 122.2(4)
F9 C11 C12 119.7(4)
C10 C11 C12 118.0(4)
F10 C12 C7 119.4(3)
F10 C12 C11 118.5(4)
C7 C12 C11 122.1(4)
C18 C13 C14 116.9(3)
C18 C13 Sb1 121.9(3)
C14 C13 Sb1 121.2(3)
F11 C14 C13 120.5(3)
F11 C14 C15 117.9(3)
C13 C14 C15 121.6(3)
F12 C15 C16 121.7(3)
F12 C15 C14 119.4(4)
C16 C15 C14 118.9(4)
F13 C16 C15 119.5(4)
F13 C16 C17 119.7(4)
C15 C16 C17 120.8(3)
F14 C17 C18 120.5(4)
F14 C17 C16 120.2(3)
C18 C17 C16 119.3(3)
F15 C18 C17 118.4(3)
F15 C18 C13 119.3(3)
C17 C18 C13 122.3(3)
C20 C19 C24 115.8(3)
C20 C19 Sb1 121.7(2)
C24 C19 Sb1 122.1(2)
F16 C20 C19 120.5(3)
F16 C20 C21 116.6(3)
C19 C20 C21 122.9(3)
F17 C21 C22 120.5(3)
F17 C21 C20 120.4(3)
C22 C21 C20 119.2(3)
F18 C22 C21 120.0(3)
F18 C22 C23 120.0(3)
C21 C22 C23 120.0(3)
F19 C23 C22 119.6(3)
F19 C23 C24 120.8(3)
C22 C23 C24 119.6(3)
F20 C24 C23 117.0(3)
F20 C24 C19 120.5(3)
C23 C24 C19 122.4(3)
F21 C25 F23 108.3(4)
F21 C25 F22 108.8(4)
F23 C25 F22 108.6(3)
F21 C25 S1 110.4(3)
F23 C25 S1 110.9(3)
F22 C25 S1 109.7(3)
C31 C26 C27 117.4(3)
C31 C26 Sb2 121.7(2)
C27 C26 Sb2 120.7(2)
F24 C27 C28 119.2(3)
F24 C27 C26 119.4(3)
C28 C27 C26 121.4(3)
F25 C28 C29 120.1(3)
F25 C28 C27 120.1(4)
C29 C28 C27 119.8(3)
F26 C29 C28 120.6(4)
F26 C29 C30 119.2(4)
C28 C29 C30 120.2(3)
F27 C30 C31 121.1(3)
F27 C30 C29 119.8(3)
C31 C30 C29 119.1(3)
F28 C31 C30 118.0(3)
F28 C31 C26 119.9(3)
C30 C31 C26 122.1(3)
C33 C32 C37 117.5(3)
C33 C32 Sb2 123.7(2)
C37 C32 Sb2 118.7(2)
F29 C33 C34 118.1(3)
F29 C33 C32 120.9(3)
C34 C33 C32 121.0(3)
F30 C34 C33 119.9(3)
F30 C34 C35 120.1(3)
C33 C34 C35 120.0(3)
F31 C35 C36 120.2(3)
F31 C35 C34 119.9(3)
C36 C35 C34 119.9(3)
F32 C36 C37 120.8(3)
F32 C36 C35 119.7(3)
C37 C36 C35 119.5(3)
F33 C37 C36 118.6(3)
F33 C37 C32 119.4(3)
C36 C37 C32 122.1(3)
C43 C38 C39 117.1(3)
C43 C38 Sb2 119.8(2)
C39 C38 Sb2 122.9(3)
F34 C39 C40 118.8(3)
F34 C39 C38 120.3(3)
C40 C39 C38 120.9(4)
F35 C40 C39 120.0(4)
F35 C40 C41 119.6(3)
C39 C40 C41 120.4(4)
F36 C41 C40 119.9(4)
F36 C41 C42 119.7(4)
C40 C41 C42 120.3(3)
F37 C42 C43 120.5(4)
F37 C42 C41 120.9(3)
C43 C42 C41 118.7(4)
F38 C43 C42 119.2(3)
F38 C43 C38 118.4(3)
C42 C43 C38 122.4(3)
C49 C44 C45 116.6(3)
C49 C44 Sb2 120.2(3)
C45 C44 Sb2 123.1(2)
F39 C45 C46 116.7(3)
F39 C45 C44 121.2(3)
C46 C45 C44 122.1(3)
F40 C46 C45 120.2(3)
F40 C46 C47 120.6(3)
C45 C46 C47 119.2(3)
F41 C47 C48 120.3(3)
F41 C47 C46 119.6(3)
C48 C47 C46 120.0(3)
F42 C48 C47 119.0(3)
F42 C48 C49 121.1(3)
C47 C48 C49 120.0(3)
F43 C49 C48 117.0(3)
F43 C49 C44 120.9(3)
C48 C49 C44 122.0(3)
F45 C50 F44 108.0(3)
F45 C50 F46 108.4(3)
F44 C50 F46 107.9(3)
F45 C50 S2 111.5(3)
F44 C50 S2 110.8(3)
F46 C50 S2 110.2(3)
S1 O1 Sb1 141.58(16)
S2 O4 Sb2 153.42(16)

loop_
_geom_bond_atom_site_label_1
_geom_bond_atom_site_label_2
_geom_bond_distance
Sb1 C7 2.100(4)
Sb1 C13 2.103(3)
Sb1 C1 2.108(3)
Sb1 C19 2.146(3)
Sb1 O1 2.377(2)
Sb2 C32 2.089(3)
Sb2 C26 2.090(3)
Sb2 C38 2.094(3)
Sb2 C44 2.145(3)
Sb2 O4 2.471(2)
S1 O2 1.425(3)
S1 O3 1.432(3)
S1 O1 1.470(2)
S1 C25 1.827(4)
S2 O6 1.430(3)
S2 O5 1.431(3)
S2 O4 1.468(2)
S2 C50 1.832(4)
F1 C2 1.341(4)
F2 C3 1.334(4)
F3 C4 1.328(4)
F4 C5 1.334(4)
F5 C6 1.345(4)
F6 C8 1.329(5)
F7 C9 1.332(5)
F8 C10 1.340(5)
F9 C11 1.331(5)
F10 C12 1.338(5)
F11 C14 1.341(4)
F12 C15 1.327(4)
F13 C16 1.331(4)
F14 C17 1.339(4)
F15 C18 1.349(4)
F16 C20 1.334(4)
F17 C21 1.330(4)
F18 C22 1.330(4)
F19 C23 1.337(4)
F20 C24 1.341(4)
F21 C25 1.321(5)
F22 C25 1.333(5)
F23 C25 1.329(6)
F24 C27 1.338(4)
F25 C28 1.338(4)
F26 C29 1.327(4)
F27 C30 1.330(4)
F28 C31 1.346(4)
F29 C33 1.332(4)
F30 C34 1.332(4)
F31 C35 1.332(4)
F32 C36 1.334(4)
F33 C37 1.341(4)
F34 C39 1.342(4)
F35 C40 1.344(5)
F36 C41 1.334(4)
F37 C42 1.330(5)
F38 C43 1.354(4)
F39 C45 1.340(4)
F40 C46 1.338(4)
F41 C47 1.340(4)
F42 C48 1.343(4)
F43 C49 1.334(4)
F44 C50 1.332(5)
F45 C50 1.322(5)
F46 C50 1.335(4)
C1 C6 1.371(5)
C1 C2 1.396(5)
C2 C3 1.372(5)
C3 C4 1.367(6)
C4 C5 1.395(6)
C5 C6 1.374(5)
C7 C12 1.377(5)
C7 C8 1.386(5)
C8 C9 1.386(6)
C9 C10 1.358(8)
C10 C11 1.375(7)
C11 C12 1.392(6)
C13 C18 1.383(5)
C13 C14 1.388(5)
C14 C15 1.393(5)
C15 C16 1.364(6)
C16 C17 1.379(6)
C17 C18 1.366(5)
C19 C20 1.381(5)
C19 C24 1.393(5)
C20 C21 1.386(5)
C21 C22 1.371(5)
C22 C23 1.374(5)
C23 C24 1.378(5)
C26 C31 1.385(5)
C26 C27 1.391(5)
C27 C28 1.379(5)
C28 C29 1.372(6)
C29 C30 1.389(5)
C30 C31 1.373(5)
C32 C33 1.388(5)
C32 C37 1.390(5)
C33 C34 1.380(5)
C34 C35 1.382(5)
C35 C36 1.380(5)
C36 C37 1.367(5)
C38 C43 1.383(5)
C38 C39 1.395(5)
C39 C40 1.367(5)
C40 C41 1.371(6)
C41 C42 1.377(6)
C42 C43 1.374(5)
C44 C49 1.380(5)
C44 C45 1.398(5)
C45 C46 1.378(5)
C46 C47 1.380(5)
C47 C48 1.370(5)
C48 C49 1.379(5)

loop_
_geom_torsion_atom_site_label_1
_geom_torsion_atom_site_label_2
_geom_torsion_atom_site_label_3
_geom_torsion_atom_site_label_4
_geom_torsion
C7 Sb1 C1 C6 -153.9(3)
C13 Sb1 C1 C6 -13.0(3)
C19 Sb1 C1 C6 95.5(3)
O1 Sb1 C1 C6 -84.0(3)
C7 Sb1 C1 C2 26.7(3)
C13 Sb1 C1 C2 167.6(3)
C19 Sb1 C1 C2 -84.0(3)
O1 Sb1 C1 C2 96.6(3)
C6 C1 C2 F1 -178.5(3)
Sb1 C1 C2 F1 1.0(5)
C6 C1 C2 C3 -0.5(5)
Sb1 C1 C2 C3 178.9(3)
F1 C2 C3 F2 -0.8(6)
C1 C2 C3 F2 -178.7(3)
F1 C2 C3 C4 178.5(3)
C1 C2 C3 C4 0.6(6)
F2 C3 C4 F3 -0.7(6)
C2 C3 C4 F3 -180.0(4)
F2 C3 C4 C5 179.4(4)
C2 C3 C4 C5 0.1(6)
F3 C4 C5 F4 -0.2(6)
C3 C4 C5 F4 179.7(3)
F3 C4 C5 C6 179.3(3)
C3 C4 C5 C6 -0.7(6)
C2 C1 C6 F5 178.9(3)
Sb1 C1 C6 F5 -0.6(4)
C2 C1 C6 C5 -0.2(5)
Sb1 C1 C6 C5 -179.6(3)
F4 C5 C6 F5 1.3(5)
C4 C5 C6 F5 -178.3(3)
F4 C5 C6 C1 -179.7(3)
C4 C5 C6 C1 0.8(5)
C13 Sb1 C7 C12 59.2(3)
C1 Sb1 C7 C12 -157.4(2)
C19 Sb1 C7 C12 -48.8(3)
O1 Sb1 C7 C12 132.6(3)
C13 Sb1 C7 C8 -123.1(3)
C1 Sb1 C7 C8 20.3(4)
C19 Sb1 C7 C8 128.9(3)
O1 Sb1 C7 C8 -49.7(3)
C12 C7 C8 F6 -178.6(3)
Sb1 C7 C8 F6 3.7(5)
C12 C7 C8 C9 1.2(5)
Sb1 C7 C8 C9 -176.5(3)
F6 C8 C9 F7 -1.4(6)
C7 C8 C9 F7 178.9(4)
F6 C8 C9 C10 -179.4(4)
C7 C8 C9 C10 0.9(6)
F7 C9 C10 F8 0.9(7)
C8 C9 C10 F8 178.9(4)
F7 C9 C10 C11 179.6(4)
C8 C9 C10 C11 -2.4(7)
F8 C10 C11 F9 -1.8(6)
C9 C10 C11 F9 179.5(4)
F8 C10 C11 C12 -179.4(4)
C9 C10 C11 C12 1.9(6)
C8 C7 C12 F10 179.1(3)
Sb1 C7 C12 F10 -3.0(4)
C8 C7 C12 C11 -1.7(5)
Sb1 C7 C12 C11 176.2(3)
F9 C11 C12 F10 1.7(5)
C10 C11 C12 F10 179.4(3)
F9 C11 C12 C7 -177.5(3)
C10 C11 C12 C7 0.2(6)
C7 Sb1 C13 C18 -162.9(3)
C1 Sb1 C13 C18 54.0(3)
C19 Sb1 C13 C18 -53.5(3)
O1 Sb1 C13 C18 124.4(3)
C7 Sb1 C13 C14 19.1(3)
C1 Sb1 C13 C14 -124.0(3)
C19 Sb1 C13 C14 128.5(3)
O1 Sb1 C13 C14 -53.5(3)
C18 C13 C14 F11 175.7(3)
Sb1 C13 C14 F11 -6.3(5)
C18 C13 C14 C15 -3.5(5)
Sb1 C13 C14 C15 174.5(3)
F11 C14 C15 F12 1.0(5)
C13 C14 C15 F12 -179.7(3)
F11 C14 C15 C16 -178.2(3)
C13 C14 C15 C16 1.1(6)
F12 C15 C16 F13 1.1(6)
C14 C15 C16 F13 -179.7(3)
F12 C15 C16 C17 -177.7(4)
C14 C15 C16 C17 1.5(6)
F13 C16 C17 F14 -1.4(6)
C15 C16 C17 F14 177.4(4)
F13 C16 C17 C18 179.8(3)
C15 C16 C17 C18 -1.4(6)
F14 C17 C18 F15 -1.1(5)
C16 C17 C18 F15 177.7(3)
F14 C17 C18 C13 179.9(3)
C16 C17 C18 C13 -1.3(6)
C14 C13 C18 F15 -175.3(3)
Sb1 C13 C18 F15 6.6(5)
C14 C13 C18 C17 3.6(5)
Sb1 C13 C18 C17 -174.4(3)
C7 Sb1 C19 C20 -87.5(3)
C13 Sb1 C19 C20 156.4(3)
C1 Sb1 C19 C20 34.4(3)
O1 Sb1 C19 C20 50(3)
C7 Sb1 C19 C24 85.5(3)
C13 Sb1 C19 C24 -30.6(3)
C1 Sb1 C19 C24 -152.6(3)
O1 Sb1 C19 C24 -137(3)
C24 C19 C20 F16 -177.4(3)
Sb1 C19 C20 F16 -4.0(5)
C24 C19 C20 C21 -0.1(5)
Sb1 C19 C20 C21 173.3(3)
F16 C20 C21 F17 -2.2(5)
C19 C20 C21 F17 -179.6(3)
F16 C20 C21 C22 176.5(3)
C19 C20 C21 C22 -0.9(6)
F17 C21 C22 F18 1.2(6)
C20 C21 C22 F18 -177.4(3)
F17 C21 C22 C23 179.9(4)
C20 C21 C22 C23 1.2(6)
F18 C22 C23 F19 -0.5(6)
C21 C22 C23 F19 -179.1(3)
F18 C22 C23 C24 178.1(3)
C21 C22 C23 C24 -0.5(6)
F19 C23 C24 F20 -1.8(5)
C22 C23 C24 F20 179.6(3)
F19 C23 C24 C19 178.0(3)
C22 C23 C24 C19 -0.6(6)
C20 C19 C24 F20 -179.3(3)
Sb1 C19 C24 F20 7.3(5)
C20 C19 C24 C23 0.9(5)
Sb1 C19 C24 C23 -172.5(3)
O2 S1 C25 F21 -59.7(4)
O3 S1 C25 F21 176.1(4)
O1 S1 C25 F21 59.1(4)
O2 S1 C25 F23 -179.8(3)
O3 S1 C25 F23 56.0(3)
O1 S1 C25 F23 -61.0(3)
O2 S1 C25 F22 60.2(3)
O3 S1 C25 F22 -64.0(4)
O1 S1 C25 F22 179.0(3)
C32 Sb2 C26 C31 -131.4(3)
C38 Sb2 C26 C31 3.6(3)
C44 Sb2 C26 C31 114.2(3)
O4 Sb2 C26 C31 -60.1(3)
C32 Sb2 C26 C27 43.9(3)
C38 Sb2 C26 C27 178.8(2)
C44 Sb2 C26 C27 -70.6(3)
O4 Sb2 C26 C27 115.1(3)
C31 C26 C27 F24 178.6(3)
Sb2 C26 C27 F24 3.2(4)
C31 C26 C27 C28 -1.5(5)
Sb2 C26 C27 C28 -176.9(3)
F24 C27 C28 F25 1.6(5)
C26 C27 C28 F25 -178.4(3)
F24 C27 C28 C29 -178.7(3)
C26 C27 C28 C29 1.4(5)
F25 C28 C29 F26 1.9(5)
C27 C28 C29 F26 -177.8(3)
F25 C28 C29 C30 179.8(3)
C27 C28 C29 C30 0.1(6)
F26 C29 C30 F27 -1.1(5)
C28 C29 C30 F27 -179.0(3)
F26 C29 C30 C31 176.5(3)
C28 C29 C30 C31 -1.4(5)
F27 C30 C31 F28 -0.8(5)
C29 C30 C31 F28 -178.3(3)
F27 C30 C31 C26 178.8(3)
C29 C30 C31 C26 1.3(5)
C27 C26 C31 F28 179.7(3)
Sb2 C26 C31 F28 -4.9(4)
C27 C26 C31 C30 0.1(5)
Sb2 C26 C31 C30 175.5(3)
C26 Sb2 C32 C33 9.8(3)
C38 Sb2 C32 C33 -126.2(3)
C44 Sb2 C32 C33 124.1(3)
O4 Sb2 C32 C33 -57.7(3)
C26 Sb2 C32 C37 -173.7(2)
C38 Sb2 C32 C37 50.4(3)
C44 Sb2 C32 C37 -59.4(3)
O4 Sb2 C32 C37 118.9(3)
C37 C32 C33 F29 -179.0(3)
Sb2 C32 C33 F29 -2.3(4)
C37 C32 C33 C34 1.8(5)
Sb2 C32 C33 C34 178.4(2)
F29 C33 C34 F30 0.5(5)
C32 C33 C34 F30 179.8(3)
F29 C33 C34 C35 178.4(3)
C32 C33 C34 C35 -2.3(5)
F30 C34 C35 F31 -0.2(5)
C33 C34 C35 F31 -178.1(3)
F30 C34 C35 C36 179.9(3)
C33 C34 C35 C36 1.9(5)
F31 C35 C36 F32 -0.2(5)
C34 C35 C36 F32 179.7(3)
F31 C35 C36 C37 178.9(3)
C34 C35 C36 C37 -1.1(5)
F32 C36 C37 F33 0.1(5)
C35 C36 C37 F33 -179.0(3)
F32 C36 C37 C32 179.8(3)
C35 C36 C37 C32 0.6(5)
C33 C32 C37 F33 178.7(3)
Sb2 C32 C37 F33 2.0(4)
C33 C32 C37 C36 -0.9(5)
Sb2 C32 C37 C36 -177.7(2)
C32 Sb2 C38 C43 -170.0(3)
C26 Sb2 C38 C43 55.4(3)
C44 Sb2 C38 C43 -57.5(3)
O4 Sb2 C38 C43 118.5(3)
C32 Sb2 C38 C39 13.8(3)
C26 Sb2 C38 C39 -120.8(3)
C44 Sb2 C38 C39 126.2(3)
O4 Sb2 C38 C39 -57.7(3)
C43 C38 C39 F34 178.0(3)
Sb2 C38 C39 F34 -5.7(5)
C43 C38 C39 C40 -2.5(5)
Sb2 C38 C39 C40 173.8(3)
F34 C39 C40 F35 -0.5(5)
C38 C39 C40 F35 -180.0(3)
F34 C39 C40 C41 180.0(3)
C38 C39 C40 C41 0.5(6)
F35 C40 C41 F36 1.4(6)
C39 C40 C41 F36 -179.0(3)
F35 C40 C41 C42 -178.1(3)
C39 C40 C41 C42 1.5(6)
F36 C41 C42 F37 -0.3(5)
C40 C41 C42 F37 179.3(4)
F36 C41 C42 C43 179.3(3)
C40 C41 C42 C43 -1.2(5)
F37 C42 C43 F38 0.0(5)
C41 C42 C43 F38 -179.5(3)
F37 C42 C43 C38 178.6(3)
C41 C42 C43 C38 -1.0(5)
C39 C38 C43 F38 -178.7(3)
Sb2 C38 C43 F38 4.9(4)
C39 C38 C43 C42 2.8(5)
Sb2 C38 C43 C42 -173.7(3)
C32 Sb2 C44 C49 77.5(3)
C26 Sb2 C44 C49 -162.6(3)
C38 Sb2 C44 C49 -41.3(3)
O4 Sb2 C44 C49 -84.2(12)
C32 Sb2 C44 C45 -98.8(3)
C26 Sb2 C44 C45 21.1(3)
C38 Sb2 C44 C45 142.4(3)
O4 Sb2 C44 C45 99.5(11)
C49 C44 C45 F39 176.2(3)
Sb2 C44 C45 F39 -7.4(4)
C49 C44 C45 C46 -3.1(5)
Sb2 C44 C45 C46 173.3(3)
F39 C45 C46 F40 2.7(5)
C44 C45 C46 F40 -178.0(3)
F39 C45 C46 C47 -178.2(3)
C44 C45 C46 C47 1.1(5)
F40 C46 C47 F41 -1.8(5)
C45 C46 C47 F41 179.1(3)
F40 C46 C47 C48 -179.8(3)
C45 C46 C47 C48 1.1(5)
F41 C47 C48 F42 -0.2(5)
C46 C47 C48 F42 177.9(3)
F41 C47 C48 C49 -179.1(3)
C46 C47 C48 C49 -1.1(6)
F42 C48 C49 F43 -1.4(5)
C47 C48 C49 F43 177.5(3)
F42 C48 C49 C44 180.0(3)
C47 C48 C49 C44 -1.1(6)
C45 C44 C49 F43 -175.5(3)
Sb2 C44 C49 F43 8.0(5)
C45 C44 C49 C48 3.1(5)
Sb2 C44 C49 C48 -173.4(3)
O6 S2 C50 F45 59.8(3)
O5 S2 C50 F45 -176.7(3)
O4 S2 C50 F45 -59.1(3)
O6 S2 C50 F44 -179.9(3)
O5 S2 C50 F44 -56.4(3)
O4 S2 C50 F44 61.2(3)
O6 S2 C50 F46 -60.6(3)
O5 S2 C50 F46 63.0(3)
O4 S2 C50 F46 -179.5(3)
O2 S1 O1 Sb1 -9.3(3)
O3 S1 O1 Sb1 126.6(2)
C25 S1 O1 Sb1 -122.1(3)
C7 Sb1 O1 S1 -164.6(3)
C13 Sb1 O1 S1 -49.2(3)
C1 Sb1 O1 S1 73.3(3)
C19 Sb1 O1 S1 58(3)
O6 S2 O4 Sb2 19.9(4)
O5 S2 O4 Sb2 -116.7(3)
C50 S2 O4 Sb2 132.1(3)
C32 Sb2 O4 S2 -11.9(4)
C26 Sb2 O4 S2 -129.9(4)
C38 Sb2 O4 S2 106.4(4)
C44 Sb2 O4 S2 150.2(10)
